data_4346684
loop_
_publ_author_name
'Zar\;eba, Jan K'
'Bia\/lek, Micha\/l J'
'Janczak, Jan'
'Nyk, Marcin'
'Zo\'n, Jerzy'
'Samo\'c, Marek'

_publ_section_title
;
 Beyond Single-Wavelength SHG Measurements: Spectrally-Resolved SHG
 Studies of Tetraphosphonate Ester Coordination Polymers.
;
_journal_issue 22
_journal_name_full 'Inorganic chemistry'
_journal_page_first 10568
_journal_page_last 10575
_journal_paper_doi 10.1021/acs.inorgchem.5b01939
_journal_volume 54
_journal_year 2015
_chemical_absolute_configuration rm
_chemical_formula_moiety 'C123 H176 Br12 Co6 O40 P12'
_chemical_formula_sum 'C123 H176 Br12 Co6 O40 P12'
_chemical_formula_weight 3978.78
_space_group_IT_number 5
_space_group_name_Hall 'C 2y'
_space_group_name_H-M_alt 'C 1 2 1'
_symmetry_cell_setting monoclinic
_symmetry_space_group_name_Hall 'C 2y'
_symmetry_space_group_name_H-M 'C 1 2 1'
_atom_sites_solution_hydrogens geom
_atom_sites_solution_primary direct
_atom_sites_solution_secondary difmap
_audit_creation_method SHELXL-97
_cell_angle_alpha 90.00
_cell_angle_beta 100.646(5)
_cell_angle_gamma 90.00
_cell_formula_units_Z 2
_cell_length_a 20.7866(10)
_cell_length_b 13.3229(6)
_cell_length_c 30.6930(15)
_cell_measurement_reflns_used 2753
_cell_measurement_temperature 295(2)
_cell_measurement_theta_max 28.5
_cell_measurement_theta_min 2.86
_cell_volume 8353.7(7)
_computing_cell_refinement
;
Oxford Diffraction Poland (2006). CrysAlis Red, Version
171.32.6, Wroc\/law, Poland
;
_computing_data_collection
;
Oxford Diffraction Poland (2006). CrysAlis CCD, Version
171.32.6, Wroc\/law, Poland
;
_computing_data_reduction
;
Oxford Diffraction Poland (2006). CrysAlis Red, Version
171.32.6, Wroc\/law, Poland
;
_computing_molecular_graphics
;
Brandenburg & Putz (2006). Diamond 3.0. Crystal and Molecular
Structure Visualisation, University of Bonn, Germany
;
_computing_publication_material 'SHELXL-97 (Sheldrick, 1997)'
_computing_structure_refinement 'SHELXL-97 (Sheldrick, 1997)'
_computing_structure_solution 'SHELXS-97 (Sheldrick, 1990)'
_diffrn_ambient_temperature 295(2)
_diffrn_detector_area_resol_mean '1024x1024 with blocks 2x2'
_diffrn_measured_fraction_theta_full 0.994
_diffrn_measured_fraction_theta_max 0.934
_diffrn_measurement_device_type 'KUMA KM-4 with area CCD detector'
_diffrn_measurement_method \w-scan
_diffrn_radiation_monochromator graphite
_diffrn_radiation_source 'fine-focus sealed tube'
_diffrn_radiation_type MoK\a
_diffrn_radiation_wavelength 0.71073
_diffrn_reflns_av_R_equivalents 0.0654
_diffrn_reflns_av_sigmaI/netI 0.2431
_diffrn_reflns_limit_h_max 28
_diffrn_reflns_limit_h_min -28
_diffrn_reflns_limit_k_max 18
_diffrn_reflns_limit_k_min -16
_diffrn_reflns_limit_l_max 32
_diffrn_reflns_limit_l_min -42
_diffrn_reflns_number 51473
_diffrn_reflns_theta_full 28.50
_diffrn_reflns_theta_max 29.81
_diffrn_reflns_theta_min 2.86
_exptl_absorpt_coefficient_mu 3.634
_exptl_absorpt_correction_T_max 0.5578
_exptl_absorpt_correction_T_min 0.4672
_exptl_absorpt_correction_type numerical
_exptl_absorpt_process_details
;
Oxford Diffraction Poland (2006). CrysAlis Red, Version
171.32.6, Wroc\/law, Poland
;
_exptl_crystal_colour blue
_exptl_crystal_density_diffrn 1.582
_exptl_crystal_density_meas 1.58
_exptl_crystal_density_method floatation
_exptl_crystal_description parallelepiped
_exptl_crystal_F_000 3992
_exptl_crystal_size_max 0.27
_exptl_crystal_size_mid 0.23
_exptl_crystal_size_min 0.19
_refine_diff_density_max 0.887
_refine_diff_density_min -0.794
_refine_diff_density_rms 0.075
_refine_ls_abs_structure_details 'Flack H D (1983), Acta Cryst. A39, 876-881'
_refine_ls_abs_structure_Flack 0.028(9)
_refine_ls_extinction_method none
_refine_ls_goodness_of_fit_ref 1.009
_refine_ls_hydrogen_treatment constr
_refine_ls_matrix_type full
_refine_ls_number_parameters 882
_refine_ls_number_reflns 20468
_refine_ls_number_restraints 0
_refine_ls_restrained_S_all 1.009
_refine_ls_R_factor_all 0.1886
_refine_ls_R_factor_gt 0.0530
_refine_ls_shift/su_max 0.005
_refine_ls_shift/su_mean 0.081
_refine_ls_structure_factor_coef Fsqd
_refine_ls_weighting_details 'calc w=1/[\s^2^(Fo^2^)+(0.0140P)^2^+0.0000P] where P=(Fo^2^+2Fc^2^)/3'
_refine_ls_weighting_scheme calc
_refine_ls_wR_factor_gt 0.0743
_refine_ls_wR_factor_ref 0.0803
_reflns_number_gt 10687
_reflns_number_total 20468
_reflns_threshold_expression I>2\s(I)
_cod_data_source_file ic5b01939_si_002.cif
_cod_data_source_block 1BR
_cod_original_sg_symbol_H-M 'C 2'
_cod_database_code 4346684

loop_
_symmetry_equiv_pos_as_xyz
'x, y, z'
'-x, y, -z'
'x+1/2, y+1/2, z'
'-x+1/2, y+1/2, -z'

loop_
_atom_site_label
_atom_site_type_symbol
_atom_site_fract_x
_atom_site_fract_y
_atom_site_fract_z
_atom_site_U_iso_or_equiv
_atom_site_adp_type
_atom_site_occupancy
_atom_site_symmetry_multiplicity
_atom_site_calc_flag
_atom_site_refinement_flags
Co1 Co 0.506726(19) 1.02672(3) 0.747899(13) 0.03910(13) Uani 1 1 d .
O1W O 0.41409(9) 1.02501(16) 0.70924(6) 0.0664(7) Uani 1 1 d .
H1W1 H 0.4180 1.0163 0.6827 0.100 Uiso 1 1 d .
H2W1 H 0.3938 0.9763 0.7163 0.100 Uiso 1 1 d .
O2W O 0.59867(9) 1.03352(15) 0.78844(6) 0.0633(8) Uani 1 1 d .
H1W2 H 0.5959 1.0706 0.8100 0.095 Uiso 1 1 d .
H2W2 H 0.6084 0.9767 0.7984 0.095 Uiso 1 1 d .
C1 C 0.33122(12) 0.5239(2) 0.65590(9) 0.0469(9) Uani 1 1 d .
C11 C 0.38613(13) 0.60411(19) 0.65907(8) 0.0463(9) Uani 1 1 d .
C12 C 0.37851(14) 0.6967(2) 0.67656(9) 0.0490(11) Uani 1 1 d .
H12 H 0.3385 0.7141 0.6839 0.059 Uiso 1 1 calc R
C13 C 0.43040(14) 0.7658(2) 0.68361(10) 0.0564(12) Uani 1 1 d .
H13 H 0.4236 0.8294 0.6944 0.068 Uiso 1 1 calc R
C14 C 0.49153(13) 0.7411(2) 0.67475(8) 0.0476(10) Uani 1 1 d .
C15 C 0.49896(14) 0.6453(2) 0.65645(9) 0.0551(11) Uani 1 1 d .
H15 H 0.5386 0.6262 0.6490 0.066 Uiso 1 1 calc R
C16 C 0.44699(13) 0.5819(2) 0.64999(9) 0.0485(11) Uani 1 1 d .
H16 H 0.4529 0.5186 0.6386 0.058 Uiso 1 1 calc R
P11 P 0.55490(4) 0.82821(7) 0.68595(3) 0.0639(3) Uani 1 1 d .
O11 O 0.54292(9) 0.90649(13) 0.71601(6) 0.0576(7) Uani 1 1 d .
O12 O 0.57211(13) 0.8606(2) 0.64272(8) 0.0836(12) Uani 1 1 d .
C121 C 0.5379(3) 0.9246(4) 0.61917(16) 0.109(3) Uani 1 1 d .
H12A H 0.5391 0.9870 0.6356 0.164 Uiso 1 1 calc R
H12B H 0.4928 0.9016 0.6129 0.164 Uiso 1 1 calc R
C122 C 0.5593(3) 0.9432(5) 0.57835(16) 0.116(3) Uani 1 1 d .
H12C H 0.5989 0.9067 0.5779 0.173 Uiso 1 1 calc R
H12D H 0.5672 1.0137 0.5756 0.173 Uiso 1 1 calc R
H12E H 0.5261 0.9218 0.5541 0.173 Uiso 1 1 calc R
O13 O 0.61908(13) 0.7536(2) 0.70846(10) 0.0794(12) Uani 1 1 d .
C131 C 0.6687(2) 0.7786(3) 0.69850(17) 0.105(3) Uani 1 1 d .
H13A H 0.6818 0.8441 0.7108 0.157 Uiso 1 1 calc R
H13B H 0.6642 0.7818 0.6665 0.157 Uiso 1 1 calc R
C132 C 0.71834(19) 0.7003(3) 0.71736(16) 0.112(3) Uani 1 1 d .
H13C H 0.7015 0.6608 0.7389 0.168 Uiso 1 1 calc R
H13D H 0.7581 0.7326 0.7313 0.168 Uiso 1 1 calc R
H13E H 0.7270 0.6575 0.6939 0.168 Uiso 1 1 calc R
C21 C 0.26507(13) 0.56656(19) 0.66338(9) 0.0486(10) Uani 1 1 d .
C22 C 0.22967(12) 0.5284(2) 0.69385(8) 0.0533(9) Uani 1 1 d .
H22 H 0.2465 0.4750 0.7119 0.052 Uiso 1 1 calc R
C23 C 0.17159(13) 0.5678(2) 0.69758(9) 0.0527(11) Uani 1 1 d .
H23 H 0.1491 0.5393 0.7180 0.063 Uiso 1 1 calc R
C24 C 0.14405(13) 0.6462(2) 0.67340(9) 0.0477(10) Uani 1 1 d .
C25 C 0.17658(14) 0.6846(2) 0.64178(10) 0.0525(11) Uani 1 1 d .
H25 H 0.1587 0.7381 0.6241 0.057 Uiso 1 1 calc R
C26 C 0.23608(14) 0.6434(2) 0.63620(9) 0.0525(11) Uani 1 1 d .
H26 H 0.2567 0.6677 0.6139 0.063 Uiso 1 1 calc R
P21 P 0.06765(5) 0.69540(7) 0.67775(3) 0.0640(4) Uani 1 1 d .
O21 O 0.03055(9) 0.62506(14) 0.69909(6) 0.0532(7) Uani 1 1 d .
O22 O 0.07517(13) 0.79771(19) 0.69435(11) 0.0876(13) Uani 1 1 d .
C221 C 0.1056(2) 0.81035(19) 0.73357(13) 0.100(2) Uani 1 1 d .
H22A H 0.1494 0.7827 0.7369 0.151 Uiso 1 1 calc R
H22B H 0.0829 0.7765 0.7543 0.151 Uiso 1 1 calc R
C222 C 0.1089(2) 0.9210(2) 0.74280(19) 0.110(3) Uani 1 1 d .
H22C H 0.1161 0.9563 0.7168 0.165 Uiso 1 1 calc R
H22D H 0.1443 0.9346 0.7669 0.165 Uiso 1 1 calc R
H22E H 0.0685 0.9428 0.7505 0.165 Uiso 1 1 calc R
O23 O 0.03423(12) 0.7220(2) 0.62913(10) 0.0905(12) Uani 1 1 d .
C231 C -0.0001(2) 0.7730(3) 0.61355(11) 0.110(3) Uani 1 1 d .
H23A H -0.0082 0.8188 0.6365 0.166 Uiso 1 1 calc R
H23B H -0.0402 0.7351 0.6045 0.166 Uiso 1 1 calc R
C232 C 0.0067(3) 0.8357(3) 0.57561(13) 0.121(3) Uani 1 1 d .
H23C H 0.0409 0.8094 0.5617 0.182 Uiso 1 1 calc R
H23D H 0.0175 0.9030 0.5855 0.182 Uiso 1 1 calc R
H23E H -0.0338 0.8360 0.5547 0.182 Uiso 1 1 calc R
C31 C 0.31317(14) 0.4756(2) 0.60793(9) 0.0414(11) Uani 1 1 d .
C32 C 0.33662(13) 0.5131(2) 0.57134(8) 0.0463(10) Uani 1 1 d .
H32 H 0.3655 0.5670 0.5751 0.056 Uiso 1 1 calc R
C33 C 0.31793(14) 0.4723(2) 0.53038(9) 0.0508(11) Uani 1 1 d .
H33 H 0.3338 0.4988 0.5064 0.061 Uiso 1 1 calc R
C34 C 0.27606(15) 0.3927(2) 0.52427(9) 0.0504(11) Uani 1 1 d .
C35 C 0.25387(15) 0.3509(2) 0.56007(9) 0.0503(12) Uani 1 1 d .
H35 H 0.2276 0.2939 0.5564 0.060 Uiso 1 1 calc R
C36 C 0.27098(15) 0.3943(2) 0.60051(9) 0.0510(11) Uani 1 1 d .
H36 H 0.2538 0.3687 0.6241 0.061 Uiso 1 1 calc R
P31 P 0.25272(5) 0.33526(7) 0.47061(3) 0.0683(4) Uani 1 1 d .
O31 O 0.25176(12) 0.40476(16) 0.43491(6) 0.0692(10) Uani 1 1 d .
O32 O 0.19309(13) 0.27242(19) 0.46986(8) 0.0846(11) Uani 1 1 d .
C321 C 0.1315(2) 0.3132(3) 0.45746(16) 0.105(2) Uani 1 1 d .
H32A H 0.1234 0.3254 0.4258 0.157 Uiso 1 1 calc R
H32B H 0.1301 0.3773 0.4722 0.157 Uiso 1 1 calc R
C322 C 0.0815(2) 0.2518(3) 0.46764(15) 0.107(2) Uani 1 1 d .
H32C H 0.0619 0.2148 0.4417 0.160 Uiso 1 1 calc R
H32D H 0.0489 0.2927 0.4774 0.160 Uiso 1 1 calc R
H32E H 0.0995 0.2058 0.4908 0.160 Uiso 1 1 calc R
O33 O 0.30302(15) 0.25367(18) 0.46585(7) 0.0818(11) Uani 1 1 d .
C331 C 0.31581(16) 0.1851(2) 0.49678(12) 0.107(2) Uani 1 1 d .
H33A H 0.2754 0.1519 0.4999 0.161 Uiso 1 1 calc R
H33B H 0.3334 0.2173 0.5248 0.161 Uiso 1 1 calc R
C332 C 0.3622(2) 0.1103(3) 0.48727(13) 0.113(3) Uani 1 1 d .
H33C H 0.3485 0.0857 0.4576 0.170 Uiso 1 1 calc R
H33D H 0.3639 0.0557 0.5079 0.170 Uiso 1 1 calc R
H33E H 0.4048 0.1402 0.4901 0.170 Uiso 1 1 calc R
C41 C 0.35935(13) 0.4447(2) 0.69136(9) 0.0431(10) Uani 1 1 d .
C42 C 0.37798(13) 0.3493(2) 0.68316(9) 0.0434(11) Uani 1 1 d .
H42 H 0.3715 0.3266 0.6540 0.052 Uiso 1 1 calc R
C43 C 0.40525(14) 0.2875(2) 0.71580(9) 0.0443(11) Uani 1 1 d .
H43 H 0.4185 0.2242 0.7083 0.053 Uiso 1 1 calc R
C44 C 0.41475(13) 0.3135(2) 0.76053(9) 0.0467(10) Uani 1 1 d .
C45 C 0.39488(14) 0.4105(2) 0.76915(9) 0.0534(12) Uani 1 1 d .
H45 H 0.3996 0.4316 0.7985 0.064 Uiso 1 1 calc R
C46 C 0.36917(15) 0.4744(2) 0.73669(9) 0.0538(12) Uani 1 1 d .
H46 H 0.3576 0.5390 0.7439 0.065 Uiso 1 1 calc R
P41 P 0.44794(5) 0.22629(7) 0.80158(3) 0.0564(3) Uani 1 1 d .
O41 O 0.48654(9) 0.14979(14) 0.78583(5) 0.0520(7) Uani 1 1 d .
O42 O 0.47946(15) 0.27991(19) 0.84328(8) 0.0810(13) Uani 1 1 d .
C421 C 0.52773(19) 0.3341(3) 0.84588(14) 0.1062(19) Uani 1 1 d .
H42A H 0.5203 0.3827 0.8219 0.159 Uiso 1 1 calc R
H42B H 0.5652 0.2936 0.8424 0.159 Uiso 1 1 calc R
C422 C 0.5428(2) 0.3887(3) 0.88932(11) 0.102(2) Uani 1 1 d .
H42C H 0.5528 0.3410 0.9131 0.153 Uiso 1 1 calc R
H42D H 0.5056 0.4280 0.8932 0.153 Uiso 1 1 calc R
H42E H 0.5797 0.4321 0.8895 0.153 Uiso 1 1 calc R
O43 O 0.39364(13) 0.1808(2) 0.82080(9) 0.0895(14) Uani 1 1 d .
C431 C 0.3496(2) 0.1829(4) 0.83107(17) 0.097(3) Uani 1 1 d .
H43A H 0.3198 0.2041 0.8045 0.160 Uiso 1 1 calc R
H43B H 0.3542 0.2410 0.8504 0.160 Uiso 1 1 calc R
C432 C 0.3122(2) 0.1213(4) 0.85035(16) 0.098(2) Uani 1 1 d .
H43C H 0.2956 0.0684 0.8302 0.171 Uiso 1 1 calc R
H43D H 0.2763 0.1585 0.8580 0.171 Uiso 1 1 calc R
H43E H 0.3379 0.0931 0.8767 0.171 Uiso 1 1 calc R
C2 C 0.5000 1.0922(3) 1.0000 0.0507(16) Uani 1 2 d S
C51 C 0.49264(12) 1.0309(2) 0.95651(9) 0.0506(10) Uani 1 1 d .
C52 C 0.51595(15) 1.0679(2) 0.91997(8) 0.0572(11) Uani 1 1 d .
H52 H 0.5384 1.1286 0.9215 0.069 Uiso 1 1 calc R
C53 C 0.50500(14) 1.0127(2) 0.88165(8) 0.0539(11) Uani 1 1 d .
H53 H 0.5211 1.0374 0.8574 0.065 Uiso 1 1 calc R
C54 C 0.47204(12) 0.9240(2) 0.87676(8) 0.0516(10) Uani 1 1 d .
C55 C 0.44847(16) 0.8870(2) 0.91221(10) 0.0648(14) Uani 1 1 d .
H55 H 0.4253 0.8269 0.9099 0.078 Uiso 1 1 calc R
C56 C 0.45939(15) 0.9395(2) 0.95112(10) 0.0653(12) Uani 1 1 d .
H56 H 0.4439 0.9130 0.9752 0.078 Uiso 1 1 calc R
P51 P 0.45886(5) 0.86194(7) 0.82504(3) 0.0580(3) Uani 1 1 d .
O51 O 0.46874(10) 0.92482(15) 0.78897(6) 0.0595(8) Uani 1 1 d .
O52 O 0.49659(18) 0.76658(19) 0.83387(9) 0.0778(15) Uani 1 1 d .
C521 C 0.5402(2) 0.7557(3) 0.81750(18) 0.105(4) Uani 1 1 d .
H52A H 0.5726 0.8047 0.8306 0.158 Uiso 1 1 calc R
H52B H 0.5264 0.7749 0.7867 0.158 Uiso 1 1 calc R
C522 C 0.5754(3) 0.6580(3) 0.81738(19) 0.113(5) Uani 1 1 d .
H52C H 0.5445 0.6059 0.8068 0.169 Uiso 1 1 calc R
H52D H 0.5973 0.6423 0.8470 0.169 Uiso 1 1 calc R
H52E H 0.6071 0.6629 0.7983 0.169 Uiso 1 1 calc R
O53 O 0.38764(16) 0.8220(2) 0.82135(8) 0.0772(13) Uani 1 1 d .
C531 C 0.35685(14) 0.7735(5) 0.79567(17) 0.099(4) Uani 1 1 d .
H53A H 0.3816 0.7116 0.7963 0.148 Uiso 1 1 calc R
H53B H 0.3600 0.8055 0.7678 0.148 Uiso 1 1 calc R
C532 C 0.28794(16) 0.7401(4) 0.78963(15) 0.109(3) Uani 1 1 d .
H53C H 0.2865 0.6683 0.7920 0.163 Uiso 1 1 calc R
H53D H 0.2651 0.7604 0.7609 0.163 Uiso 1 1 calc R
H53E H 0.2675 0.7698 0.8121 0.163 Uiso 1 1 calc R
C61 C 0.43512(15) 1.1568(2) 0.99231(8) 0.0524(11) Uani 1 1 d .
C62 C 0.37540(15) 1.1219(3) 1.00185(10) 0.0723(13) Uani 1 1 d .
H62 H 0.3744 1.0582 1.0141 0.087 Uiso 1 1 calc R
C63 C 0.32121(17) 1.1741(3) 0.99443(12) 0.0895(16) Uani 1 1 d .
H63 H 0.2850 1.1483 1.0044 0.107 Uiso 1 1 calc R
C64 C 0.31432(16) 1.2681(3) 0.97204(12) 0.0784(15) Uani 1 1 d .
C65 C 0.37301(19) 1.3018(3) 0.96234(13) 0.0866(17) Uani 1 1 d .
H65 H 0.3731 1.3658 0.9502 0.104 Uiso 1 1 calc R
C66 C 0.43158(17) 1.2496(3) 0.96889(11) 0.0829(14) Uani 1 1 d .
H66 H 0.4676 1.2744 0.9583 0.099 Uiso 1 1 calc R
P61 P 0.24691(6) 1.33974(9) 0.96445(3) 0.0820(4) Uani 1 1 d .
O61 O 0.24660(14) 1.4184(2) 0.93239(9) 0.0908(12) Uani 1 1 d .
O62 O 0.19233(13) 1.2581(2) 0.95398(10) 0.0939(13) Uani 1 1 d .
C621 C 0.1271(3) 1.2737(4) 0.94548(19) 0.105(3) Uani 1 1 d .
H62A H 0.1133 1.2901 0.9144 0.157 Uiso 1 1 calc R
H62B H 0.1169 1.3305 0.9628 0.157 Uiso 1 1 calc R
C622 C 0.0916(2) 1.1873(5) 0.95590(19) 0.105(4) Uani 1 1 d .
H62C H 0.1099 1.1279 0.9454 0.158 Uiso 1 1 calc R
H62D H 0.0465 1.1933 0.9418 0.158 Uiso 1 1 calc R
H62E H 0.0945 1.1830 0.9874 0.158 Uiso 1 1 calc R
O63 O 0.23778(15) 1.3918(2) 1.00561(8) 0.0746(13) Uani 1 1 d .
C631 C 0.2544(3) 1.3660(4) 1.04139(11) 0.100(4) Uani 1 1 d .
H63A H 0.3001 1.3476 1.0444 0.150 Uiso 1 1 calc R
H63B H 0.2306 1.3046 1.0446 0.150 Uiso 1 1 calc R
C632 C 0.2492(3) 1.4284(4) 1.07964(13) 0.115(3) Uani 1 1 d .
H63C H 0.2907 1.4299 1.0995 0.172 Uiso 1 1 calc R
H63D H 0.2166 1.4010 1.0947 0.172 Uiso 1 1 calc R
H63E H 0.2370 1.4954 1.0699 0.172 Uiso 1 1 calc R
Co2 Co 0.24957(2) 0.50887(4) 0.388968(14) 0.06185(17) Uani 1 1 d .
Br1 Br 0.23835(2) 0.42921(3) 0.317685(12) 0.07462(14) Uani 1 1 d .
Br2 Br 0.15060(2) 0.59972(4) 0.390600(13) 0.09623(18) Uani 1 1 d .
Br3 Br 0.34712(2) 0.60311(4) 0.412357(15) 0.1031(2) Uani 1 1 d .
Co3 Co 0.25731(2) 1.51224(4) 0.884850(16) 0.07871(19) Uani 1 1 d .
Br4 Br 0.17671(2) 1.64262(3) 0.880046(13) 0.08242(15) Uani 1 1 d .
Br5 Br 0.23711(3) 1.41655(5) 0.818432(18) 0.1073(2) Uani 1 1 d .
Br6 Br 0.36703(3) 1.56916(5) 0.90190(3) 0.1232(4) Uani 1 1 d .

loop_
_atom_site_aniso_label
_atom_site_aniso_U_11
_atom_site_aniso_U_22
_atom_site_aniso_U_33
_atom_site_aniso_U_23
_atom_site_aniso_U_13
_atom_site_aniso_U_12
Co1 0.0454(2) 0.0367(2) 0.0331(2) -0.0016(2) 0.00160(19) 0.0008(3)
O1W 0.0743(14) 0.0643(14) 0.0634(14) 0.0037(13) 0.0202(12) -0.0193(14)
O2W 0.0754(15) 0.0621(15) 0.0439(13) -0.0008(12) -0.0110(12) 0.0206(14)
C1 0.0423(17) 0.0426(18) 0.0541(18) -0.0059(17) 0.0026(15) 0.0052(18)
C11 0.0460(18) 0.0432(17) 0.0456(17) 0.0073(15) -0.0042(15) 0.0083(16)
C12 0.0412(19) 0.047(2) 0.063(2) 0.0022(18) 0.0224(17) 0.0051(17)
C13 0.049(2) 0.040(2) 0.082(2) -0.0068(19) 0.015(2) -0.0057(18)
C14 0.0509(19) 0.050(2) 0.0464(18) -0.0044(16) 0.0197(16) -0.0004(17)
C15 0.0353(19) 0.059(2) 0.071(2) -0.033(2) 0.0101(17) 0.0014(19)
C16 0.0363(19) 0.044(2) 0.067(2) -0.0050(18) 0.0130(17) 0.0057(18)
P11 0.0514(6) 0.0695(7) 0.0770(7) -0.0223(6) 0.0279(5) -0.0090(6)
O11 0.0587(8) 0.0543(8) 0.0606(9) -0.0195(8) 0.0156(8) -0.0106(8)
O12 0.088(2) 0.089(3) 0.0819(19) -0.0390(18) 0.0338(16) -0.025(2)
C121 0.124(6) 0.113(6) 0.081(5) -0.026(4) 0.019(4) -0.012(5)
C122 0.136(7) 0.111(8) 0.102(4) -0.026(5) 0.030(5) -0.027(6)
O13 0.075(2) 0.082(2) 0.091(2) -0.0044(19) 0.0235(19) -0.0109(19)
C131 0.125(8) 0.082(4) 0.110(5) -0.041(4) 0.041(5) -0.029(5)
C132 0.107(5) 0.121(5) 0.126(6) -0.045(4) 0.044(4) 0.020(4)
C21 0.0496(18) 0.0395(18) 0.0498(18) -0.0003(15) -0.0058(16) 0.0105(15)
C22 0.0550(18) 0.0508(19) 0.0521(17) 0.0085(16) 0.0046(14) -0.0038(19)
C23 0.0523(18) 0.053(2) 0.059(2) 0.0261(18) 0.0283(17) 0.0127(17)
C24 0.0504(19) 0.0431(18) 0.052(2) 0.0111(17) 0.0049(16) 0.0113(18)
C25 0.054(2) 0.0440(19) 0.053(2) -0.0024(17) -0.0059(19) 0.0103(17)
C26 0.050(2) 0.058(2) 0.055(2) 0.0282(18) 0.0234(17) 0.0080(19)
P21 0.0444(6) 0.0459(6) 0.1044(8) 0.0177(6) 0.0210(6) 0.0094(5)
O21 0.0518(12) 0.0458(14) 0.0689(13) -0.0108(12) 0.0293(11) 0.0070(12)
O22 0.087(2) 0.0679(19) 0.119(3) -0.015(2) 0.04(2) 0.0127(18)
C221 0.115(5) 0.092(4) 0.095(3) -0.016(3) 0.025(3) 0.026(3)
C222 0.086(5) 0.114(6) 0.131(7) -0.021(5) 0.022(5) -0.029(5)
O23 0.0588(17) 0.091(2) 0.119(3) 0.026(2) 0.0195(18) 0.0247(17)
C231 0.104(5) 0.131(9) 0.100(4) 0.026(5) 0.032(3) 0.021(5)
C232 0.137(7) 0.102(5) 0.128(6) 0.027(4) 0.029(5) 0.033(5)
C31 0.051(2) 0.039(2) 0.0339(19) -0.0068(16) 0.0057(16) 0.0041(17)
C32 0.064(2) 0.043(2) 0.0326(18) -0.0034(18) 0.0109(16) -0.015(2)
C33 0.076(2) 0.055(2) 0.0281(18) -0.0107(16) 0.0245(17) -0.0232(18)
C34 0.061(2) 0.048(2) 0.043(2) 0.0145(17) 0.0032(18) -0.0042(19)
C35 0.062(2) 0.040(2) 0.050(2) -0.0054(18) 0.011(2) -0.0102(19)
C36 0.060(2) 0.063(2) 0.0282(19) 0.0093(18) 0.0033(17) -0.016(2)
P31 0.1000(9) 0.0560(7) 0.0439(6) 0.0049(5) 0.0102(6) -0.0081(7)
O31 0.108(2) 0.0606(16) 0.0324(13) 0.0106(13) -0.0001(15) -0.0169(17)
O32 0.096(2) 0.093(2) 0.0625(19) 0.0092(17) 0.0109(18) -0.0144(19)
C321 0.092(4) 0.097(4) 0.134(5) 0.029(3) 0.034(4) 0.036(3)
C322 0.084(4) 0.100(4) 0.136(5) 0.013(4) 0.029(3) 0.038(3)
O33 0.124(3) 0.0725(18) 0.0456(15) -0.0189(14) 0.0113(17) 0.019(2)
C331 0.110(5) 0.109(4) 0.095(3) 0.028(3) 0.017(3) 0.032(4)
C332 0.128(7) 0.119(5) 0.093(4) 0.029(4) 0.031(4) 0.031(5)
C41 0.0441(18) 0.0324(18) 0.0542(19) 0.0024(15) 0.0108(15) 0.0160(16)
C42 0.060(2) 0.036(2) 0.0340(18) -0.0027(17) 0.0091(17) 0.0011(18)
C43 0.055(2) 0.028(2) 0.050(2) -0.0018(17) 0.0106(18) 0.0033(17)
C44 0.0507(19) 0.0475(19) 0.0396(17) -0.0003(15) -0.0005(16) 0.0110(16)
C45 0.070(2) 0.062(2) 0.0273(18) -0.0044(18) 0.0068(17) 0.027(2)
C46 0.072(2) 0.048(2) 0.037(2) -0.0047(17) -0.0017(19) 0.0316(18)
P41 0.0657(6) 0.0674(7) 0.0366(6) 0.0038(5) 0.0105(5) 0.0307(6)
O41 0.0774(14) 0.0550(14) 0.0225(11) 0.0137(11) 0.0064(11) 0.0278(13)
O42 0.091(3) 0.071(2) 0.065(2) -0.0117(17) -0.026(2) 0.021(2)
C421 0.094(3) 0.104(4) 0.127(4) -0.008(3) 0.036(3) -0.003(3)
C422 0.115(6) 0.110(5) 0.082(3) -0.013(3) 0.030(3) -0.015(4)
O43 0.090(2) 0.092(4) 0.0844(19) 0.049(2) 0.0160(17) 0.010(2)
C431 0.081(4) 0.096(5) 0.108(5) 0.038(4) 0.020(4) -0.025(4)
C432 0.089(4) 0.095(5) 0.115(5) 0.040(4) 0.033(4) 0.027(4)
C2 0.048(3) 0.050(3) 0.051(3) 0.000 0.002(2) 0.000
C51 0.0479(18) 0.056(2) 0.0467(17) -0.0048(17) 0.0043(15) 0.0080(19)
C52 0.060(2) 0.062(2) 0.0527(17) 0.0035(16) 0.0216(18) -0.0112(19)
C53 0.060(2) 0.056(2) 0.0461(16) 0.0011(18) 0.0121(17) -0.013(2)
C54 0.0516(17) 0.054(2) 0.0492(17) 0.0058(18) 0.0099(15) 0.0048(18)
C55 0.072(3) 0.060(3) 0.060(2) -0.011(2) 0.008(2) -0.015(2)
C56 0.067(2) 0.082(3) 0.053(2) -0.010(2) 0.0286(18) -0.035(2)
P51 0.0638(7) 0.0540(6) 0.0558(6) 0.0063(5) 0.0108(6) -0.0078(6)
O51 0.0738(17) 0.0565(14) 0.0500(12) 0.0072(12) 0.0170(12) -0.0020(14)
O52 0.099(4) 0.061(2) 0.076(2) -0.0119(17) 0.025(2) 0.016(2)
C521 0.120(8) 0.100(5) 0.089(5) 0.029(4) 0.016(5) 0.011(6)
C522 0.132(13) 0.094(6) 0.104(6) 0.028(5) 0.024(7) 0.031(8)
O53 0.096(3) 0.083(2) 0.0635(17) -0.0105(17) 0.0397(19) -0.030(2)
C531 0.115(6) 0.109(9) 0.077(5) -0.033(5) 0.037(5) -0.041(6)
C532 0.129(6) 0.110(5) 0.092(4) 0.040(4) 0.049(4) -0.040(5)
C61 0.064(2) 0.058(2) 0.0363(16) 0.0120(16) 0.0130(17) -0.007(2)
C62 0.070(2) 0.084(3) 0.071(2) 0.023(2) 0.0343(19) -0.003(2)
C63 0.074(2) 0.094(3) 0.095(3) 0.016(3) 0.002(2) 0.018(2)
C64 0.071(2) 0.082(3) 0.083(3) 0.004(2) 0.015(2) 0.015(2)
C65 0.080(3) 0.072(3) 0.103(4) 0.027(3) 0.008(3) 0.021(2)
C66 0.087(3) 0.091(3) 0.087(2) 0.038(2) 0.061(2) 0.026(2)
P61 0.0862(9) 0.0955(10) 0.0671(7) 0.0297(7) 0.0221(7) 0.0232(8)
O61 0.097(2) 0.095(2) 0.078(2) 0.0223(19) 0.0244(19) 0.025(2)
O62 0.0908(19) 0.092(3) 0.092(3) -0.024(2) 0.0036(19) 0.015(2)
C621 0.110(6) 0.101(6) 0.098(5) -0.013(4) 0.022(5) -0.040(5)
C622 0.097(5) 0.108(8) 0.119(7) 0.010(6) 0.032(5) -0.011(5)
O63 0.079(3) 0.085(3) 0.0608(18) 0.016(2) 0.0162(19) 0.035(2)
C631 0.100(7) 0.095(8) 0.098(4) -0.010(5) 0.020(4) 0.048(6)
C632 0.114(7) 0.113(7) 0.095(5) -0.013(5) -0.033(5) 0.049(6)
Co2 0.0806(3) 0.0624(3) 0.0391(3) 0.0038(3) 0.0019(3) 0.0034(3)
Br1 0.0911(3) 0.0774(3) 0.0558(2) -0.0110(2) 0.0148(2) 0.0068(3)
Br2 0.1019(3) 0.1142(4) 0.0627(3) -0.0277(3) -0.0096(3) 0.0285(3)
Br3 0.0998(4) 0.1069(4) 0.0976(4) -0.0162(3) 0.0069(3) -0.0250(4)
Co3 0.0735(4) 0.0931(4) 0.0658(3) 0.0186(3) 0.0028(3) 0.0195(4)
Br4 0.0856(3) 0.0822(3) 0.0748(3) -0.0191(2) 0.0026(2) 0.0183(3)
Br5 0.1178(5) 0.1305(5) 0.0591(4) -0.0353(4) -0.0119(4) 0.0268(4)
Br6 0.0930(4) 0.1154(7) 0.1452(9) 0.0251(6) -0.0181(5) -0.0153(5)

loop_
_atom_type_symbol
_atom_type_description
_atom_type_scat_dispersion_real
_atom_type_scat_dispersion_imag
_atom_type_scat_source
C C 0.0033 0.0016 'International Tables Vol C Tables 4.2.6.8 and 6.1.1.4'
H H 0.0000 0.0000 'International Tables Vol C Tables 4.2.6.8 and 6.1.1.4'
O O 0.0106 0.0060 'International Tables Vol C Tables 4.2.6.8 and 6.1.1.4'
P P 0.1023 0.0942 'International Tables Vol C Tables 4.2.6.8 and 6.1.1.4'
Co Co 0.3494 0.9721 'International Tables Vol C Tables 4.2.6.8 and 6.1.1.4'
Br Br -0.2901 2.4595 'International Tables Vol C Tables 4.2.6.8 and 6.1.1.4'

loop_
_geom_angle_atom_site_label_1
_geom_angle_atom_site_label_2
_geom_angle_atom_site_label_3
_geom_angle
_geom_angle_site_symmetry_1
_geom_angle_site_symmetry_3
O1W Co1 O2W 177.49(8) . .
O1W Co1 O11 95.77(8) . .
O2W Co1 O11 86.74(7) . .
O1W Co1 O41 93.81(8) . 1_565
O2W Co1 O41 83.68(7) . 1_565
O11 Co1 O41 170.36(7) . 1_565
O1W Co1 O51 85.63(8) . .
O2W Co1 O51 94.28(8) . .
O11 Co1 O51 89.62(8) . .
O41 Co1 O51 92.07(8) 1_565 .
O1W Co1 O21 85.15(7) . 3
O2W Co1 O21 95.00(7) . 3
O11 Co1 O21 89.51(7) . 3
O41 Co1 O21 90.34(7) 1_565 3
O51 Co1 O21 170.61(7) . 3
Co1 O1W H1W1 108.2 . .
Co1 O1W H2W1 109.1 . .
H1W1 O1W H2W1 106.9 . .
Co1 O2W H1W2 107.9 . .
Co1 O2W H2W2 108.4 . .
H1W2 O2W H2W2 107.2 . .
C21 C1 C41 112.1(2) . .
C21 C1 C11 113.7(2) . .
C41 C1 C11 104.28(19) . .
C21 C1 C31 102.89(19) . .
C41 C1 C31 111.6(2) . .
C11 C1 C31 112.5(2) . .
C12 C11 C16 116.8(3) . .
C12 C11 C1 120.6(2) . .
C16 C11 C1 122.1(2) . .
C11 C12 C13 120.7(3) . .
C11 C12 H12 119.6 . .
C13 C12 H12 119.6 . .
C14 C13 C12 121.3(3) . .
C14 C13 H13 119.4 . .
C12 C13 H13 119.4 . .
C13 C14 C15 117.6(3) . .
C13 C14 P11 119.4(2) . .
C15 C14 P11 123.1(2) . .
C16 C15 C14 118.5(3) . .
C16 C15 H15 120.7 . .
C14 C15 H15 120.7 . .
C15 C16 C11 125.0(3) . .
C15 C16 H16 117.5 . .
C11 C16 H16 117.5 . .
O11 P11 O12 117.05(15) . .
O11 P11 O13 112.14(13) . .
O12 P11 O13 103.28(15) . .
O11 P11 C14 113.19(13) . .
O12 P11 C14 108.21(14) . .
O13 P11 C14 101.43(13) . .
P11 O11 Co1 166.60(12) . .
C121 O12 P11 120.2(3) . .
O12 C121 C122 112.9(5) . .
O12 C121 H12A 109.0 . .
C122 C121 H12A 109.0 . .
O12 C121 H12B 109.0 . .
C122 C121 H12B 109.0 . .
H12A C121 H12B 107.8 . .
C121 C122 H12C 109.5 . .
C121 C122 H12D 109.4 . .
H12C C122 H12D 109.5 . .
C121 C122 H12E 109.5 . .
H12C C122 H12E 109.5 . .
H12D C122 H12E 109.5 . .
C131 O13 P11 112.8(3) . .
O13 C131 C132 106.0(4) . .
O13 C131 H13A 110.6 . .
C132 C131 H13A 110.5 . .
O13 C131 H13B 110.5 . .
C132 C131 H13B 110.5 . .
H13A C131 H13B 108.7 . .
C131 C132 H13C 109.5 . .
C131 C132 H13D 109.5 . .
H13C C132 H13D 109.5 . .
C131 C132 H13E 109.5 . .
H13C C132 H13E 109.5 . .
H13D C132 H13E 109.5 . .
C26 C21 C22 116.7(3) . .
C26 C21 C1 118.8(3) . .
C22 C21 C1 124.3(2) . .
C23 C22 C21 120.8(3) . .
C23 C22 H22 119.6 . .
C21 C22 H22 119.6 . .
C22 C23 C24 123.6(3) . .
C22 C23 H23 118.2 . .
C24 C23 H23 118.2 . .
C23 C24 C25 117.5(3) . .
C23 C24 P21 123.3(2) . .
C25 C24 P21 119.1(2) . .
C24 C25 C26 120.2(3) . .
C24 C25 H25 120.0 . .
C26 C25 H25 119.9 . .
C21 C26 C25 121.0(3) . .
C21 C26 H26 119.5 . .
C25 C26 H26 119.5 . .
O21 P21 O22 118.76(16) . .
O21 P21 O23 113.51(13) . .
O22 P21 O23 96.98(17) . .
O21 P21 C24 111.11(13) . .
O22 P21 C24 109.78(15) . .
O23 P21 C24 105.18(15) . .
O21 P21 C221 103.30(14) . .
O23 P21 C221 125.70(14) . .
C24 P21 C221 96.55(15) . .
P21 O21 Co1 159.45(12) . 3_445
C221 O22 P21 117.5(2) . .
O22 C221 C222 107.9(3) . .
C222 C221 P21 141.6(3) . .
O22 C221 H22A 110.1 . .
C222 C221 H22A 110.2 . .
P21 C221 H22A 90.6 . .
O22 C221 H22B 110.1 . .
C222 C221 H22B 110.1 . .
P21 C221 H22B 92.1 . .
H22A C221 H22B 108.4 . .
C221 C222 H22C 109.5 . .
C221 C222 H22D 109.4 . .
H22C C222 H22D 109.5 . .
C221 C222 H22E 109.5 . .
H22C C222 H22E 109.5 . .
H22D C222 H22E 109.5 . .
C231 O23 P21 137.3(4) . .
O23 C231 C232 125.6(5) . .
O23 C231 H23A 105.9 . .
C232 C231 H23A 105.9 . .
O23 C231 H23B 106.0 . .
C232 C231 H23B 105.9 . .
H23A C231 H23B 106.2 . .
C231 C232 H23C 109.5 . .
C231 C232 H23D 109.5 . .
H23C C232 H23D 109.5 . .
C231 C232 H23E 109.5 . .
H23C C232 H23E 109.5 . .
H23D C232 H23E 109.5 . .
C36 C31 C32 116.9(3) . .
C36 C31 C1 120.2(3) . .
C32 C31 C1 122.9(2) . .
C33 C32 C31 121.2(3) . .
C33 C32 H32 119.4 . .
C31 C32 H32 119.4 . .
C32 C33 C34 120.3(3) . .
C32 C33 H33 119.8 . .
C34 C33 H33 119.8 . .
C33 C34 C35 120.1(3) . .
C33 C34 P31 121.0(2) . .
C35 C34 P31 118.8(2) . .
C36 C35 C34 119.0(3) . .
C36 C35 H35 120.5 . .
C34 C35 H35 120.5 . .
C35 C36 C31 122.3(3) . .
C35 C36 H36 118.8 . .
C31 C36 H36 118.9 . .
O31 P31 O32 117.18(15) . .
O31 P31 O33 107.38(15) . .
O32 P31 O33 100.35(16) . .
O31 P31 C34 112.86(14) . .
O32 P31 C34 109.60(15) . .
O33 P31 C34 108.40(14) . .
P31 O31 Co2 175.56(15) . .
C321 O32 P31 120.7(3) . .
O32 C321 C322 113.4(4) . .
O32 C321 H32A 108.9 . .
C322 C321 H32A 108.9 . .
O32 C321 H32B 108.9 . .
C322 C321 H32B 108.9 . .
H32A C321 H32B 107.7 . .
C321 C322 H32C 109.5 . .
C321 C322 H32D 109.5 . .
H32C C322 H32D 109.5 . .
C321 C322 H32E 109.5 . .
H32C C322 H32E 109.5 . .
H32D C322 H32E 109.5 . .
C331 O33 P31 118.4(2) . .
O33 C331 C332 112.7(3) . .
O33 C331 H33A 109.2 . .
C332 C331 H33A 109.1 . .
O33 C331 H33B 109.0 . .
C332 C331 H33B 109.0 . .
H33A C331 H33B 107.8 . .
C331 C332 H33C 109.4 . .
C331 C332 H33D 109.5 . .
H33C C332 H33D 109.5 . .
C331 C332 H33E 109.5 . .
H33C C332 H33E 109.5 . .
H33D C332 H33E 109.5 . .
C42 C41 C46 116.4(2) . .
C42 C41 C1 125.9(2) . .
C46 C41 C1 117.6(2) . .
C43 C42 C41 122.0(3) . .
C43 C42 H42 119.0 . .
C41 C42 H42 119.0 . .
C42 C43 C44 123.2(3) . .
C42 C43 H43 118.4 . .
C44 C43 H43 118.4 . .
C45 C44 C43 115.1(2) . .
C45 C44 P41 124.5(2) . .
C43 C44 P41 120.4(2) . .
C46 C45 C44 122.5(3) . .
C46 C45 H45 118.8 . .
C44 C45 H45 118.8 . .
C45 C46 C41 120.9(3) . .
C45 C46 H46 119.6 . .
C41 C46 H46 119.6 . .
O41 P41 O43 110.79(16) . .
O41 P41 O42 116.14(14) . .
O43 P41 O42 95.65(17) . .
O41 P41 C44 113.45(12) . .
O43 P41 C44 109.01(15) . .
O42 P41 C44 110.29(14) . .
P41 O41 Co1 157.47(12) . 1_545
C421 O42 P41 123.8(3) . .
O42 C421 C422 112.2(4) . .
O42 C421 H42A 109.2 . .
C422 C421 H42A 109.2 . .
O42 C421 H42B 109.1 . .
C422 C421 H42B 109.1 . .
H42A C421 H42B 107.9 . .
C421 C422 H42C 109.5 . .
C421 C422 H42D 109.5 . .
H42C C422 H42D 109.5 . .
C421 C422 H42E 109.4 . .
H42C C422 H42E 109.5 . .
H42D C422 H42E 109.5 . .
C431 O43 P41 153.5(4) . .
O43 C431 C432 138.2(6) . .
O43 C431 H43A 102.5 . .
C432 C431 H43A 102.5 . .
O43 C431 H43B 102.6 . .
C432 C431 H43B 102.6 . .
H43A C431 H43B 104.9 . .
C431 C432 H43C 109.5 . .
C431 C432 H43D 109.5 . .
H43C C432 H43D 109.5 . .
C431 C432 H43E 109.4 . .
H43C C432 H43E 109.5 . .
H43D C432 H43E 109.5 . .
C51 C2 C51 116.3(4) . 2_657
C51 C2 C61 111.20(14) . 2_657
C51 C2 C61 102.28(14) 2_657 2_657
C51 C2 C61 102.28(14) . .
C51 C2 C61 111.20(14) 2_657 .
C61 C2 C61 114.0(4) 2_657 .
C52 C51 C56 116.9(3) . .
C52 C51 C2 120.9(3) . .
C56 C51 C2 122.0(3) . .
C53 C52 C51 118.3(3) . .
C53 C52 H52 120.9 . .
C51 C52 H52 120.9 . .
C54 C53 C52 124.2(3) . .
C54 C53 H53 117.9 . .
C52 C53 H53 117.9 . .
C53 C54 C55 118.3(3) . .
C53 C54 P51 119.8(2) . .
C55 C54 P51 121.9(2) . .
C54 C55 C56 119.0(3) . .
C54 C55 H55 120.5 . .
C56 C55 H55 120.5 . .
C55 C56 C51 123.3(3) . .
C55 C56 H56 118.3 . .
C51 C56 H56 118.3 . .
O51 P51 O52 119.52(16) . .
O51 P51 O53 114.42(14) . .
O52 P51 O53 100.56(18) . .
O51 P51 C54 113.60(14) . .
O52 P51 C54 104.26(15) . .
O53 P51 C54 102.29(14) . .
O51 P51 C521 94.04(16) . .
O53 P51 C521 120.00(16) . .
C54 P51 C521 113.10(16) . .
P51 O51 Co1 164.51(13) . .
C521 O52 P51 118.0(3) . .
O52 C521 C522 123.3(5) . .
C522 C521 P51 157.9(4) . .
O52 C521 H52A 106.5 . .
C522 C521 H52A 106.6 . .
P51 C521 H52A 90.7 . .
O52 C521 H52B 106.4 . .
C522 C521 H52B 106.5 . .
P51 C521 H52B 80.9 . .
H52A C521 H52B 106.5 . .
C521 C522 H52C 109.5 . .
C521 C522 H52D 109.4 . .
H52C C522 H52D 109.5 . .
C521 C522 H52E 109.4 . .
H52C C522 H52E 109.5 . .
H52D C522 H52E 109.5 . .
C531 O53 P51 131.2(3) . .
O53 C531 C532 132.4(5) . .
O53 C531 H53A 104.1 . .
C532 C531 H53A 104.1 . .
O53 C531 H53B 104.2 . .
C532 C531 H53B 104.1 . .
H53A C531 H53B 105.5 . .
C531 C532 H53C 109.5 . .
C531 C532 H53D 109.5 . .
H53C C532 H53D 109.5 . .
C531 C532 H53E 109.4 . .
H53C C532 H53E 109.5 . .
H53D C532 H53E 109.5 . .
C62 C61 C66 115.3(3) . .
C62 C61 C2 123.4(3) . .
C66 C61 C2 120.7(3) . .
C63 C62 C61 123.6(3) . .
C63 C62 H62 118.2 . .
C61 C62 H62 118.2 . .
C62 C63 C64 124.0(4) . .
C62 C63 H63 118.0 . .
C64 C63 H63 118.0 . .
C65 C64 C63 112.1(3) . .
C65 C64 P61 122.3(3) . .
C63 C64 P61 125.1(3) . .
C64 C65 C66 126.4(4) . .
C64 C65 H65 116.8 . .
C66 C65 H65 116.8 . .
C65 C66 C61 118.1(3) . .
C65 C66 H66 121.0 . .
C61 C66 H66 120.9 . .
O61 P61 O63 104.90(19) . .
O61 P61 O62 117.10(18) . .
O63 P61 O62 107.35(19) . .
O61 P61 C64 114.11(19) . .
O63 P61 C64 112.52(17) . .
O62 P61 C64 100.92(18) . .
P61 O61 Co3 170.3(2) . .
C621 O62 P61 126.8(3) . .
O62 C621 C622 112.0(5) . .
O62 C621 H62A 109.2 . .
C622 C621 H62A 109.2 . .
O62 C621 H62B 109.2 . .
C622 C621 H62B 109.3 . .
H62A C621 H62B 107.9 . .
C621 C622 H62C 109.5 . .
C621 C622 H62D 109.5 . .
H62C C622 H62D 109.5 . .
C621 C622 H62E 109.4 . .
H62C C622 H62E 109.5 . .
H62D C622 H62E 109.5 . .
C631 O63 P61 128.0(3) . .
O63 C631 C632 123.3(4) . .
O63 C631 H63A 106.4 . .
C632 C631 H63A 106.2 . .
O63 C631 H63B 106.7 . .
C632 C631 H63B 106.7 . .
H63A C631 H63B 106.5 . .
C631 C632 H63C 109.6 . .
C631 C632 H63D 109.2 . .
H63C C632 H63D 109.5 . .
C631 C632 H63E 109.6 . .
H63C C632 H63E 109.5 . .
H63D C632 H63E 109.5 . .
O31 Co2 Br3 104.45(7) . .
O31 Co2 Br2 104.30(8) . .
Br3 Co2 Br2 114.47(3) . .
O31 Co2 Br1 109.01(6) . .
Br3 Co2 Br1 116.19(2) . .
Br2 Co2 Br1 107.63(2) . .
O61 Co3 Br6 106.03(9) . .
O61 Co3 Br5 105.63(9) . .
Br6 Co3 Br5 111.83(3) . .
O61 Co3 Br4 109.43(9) . .
Br6 Co3 Br4 114.51(3) . .
Br5 Co3 Br4 108.98(2) . .

loop_
_geom_bond_atom_site_label_1
_geom_bond_atom_site_label_2
_geom_bond_distance
_geom_bond_site_symmetry_2
Co1 O1W 2.0668(19) .
Co1 O2W 2.0811(19) .
Co1 O11 2.0884(19) .
Co1 O41 2.0977(19) 1_565
Co1 O51 2.103(2) .
Co1 O21 2.1167(19) 3
O1W H1W1 0.8424 .
O1W H2W1 0.8247 .
O2W H1W2 0.8360 .
O2W H2W2 0.8275 .
C1 C21 1.543(4) .
C1 C41 1.551(4) .
C1 C11 1.553(4) .
C1 C31 1.587(4) .
C11 C12 1.366(4) .
C11 C16 1.377(4) .
C12 C13 1.404(4) .
C12 H12 0.9300 .
C13 C14 1.387(4) .
C13 H13 0.9300 .
C14 C15 1.415(4) .
C14 P11 1.741(3) .
C15 C16 1.357(4) .
C15 H15 0.9300 .
C16 H16 0.9300 .
P11 O11 1.4443(19) .
P11 O12 1.500(3) .
P11 O13 1.705(3) .
O12 C121 1.251(6) .
C121 C122 1.427(7) .
C121 H12A 0.9700 .
C121 H12B 0.9700 .
C122 H12C 0.9600 .
C122 H12D 0.9600 .
C122 H12E 0.9600 .
O13 C131 1.177(5) .
C131 C132 1.506(4) .
C131 H13A 0.9700 .
C131 H13B 0.9700 .
C132 H13C 0.9600 .
C132 H13D 0.9600 .
C132 H13E 0.9600 .
C21 C26 1.386(4) .
C21 C22 1.388(4) .
C22 C23 1.340(4) .
C22 H22 0.9300 .
C23 C24 1.347(4) .
C23 H23 0.9300 .
C24 C25 1.379(4) .
C24 P21 1.746(3) .
C25 C26 1.392(4) .
C25 H25 0.9300 .
C26 H26 0.9300 .
P21 O21 1.445(2) .
P21 O22 1.453(3) .
P21 O23 1.566(3) .
P21 C221 2.325(4) .
O21 Co1 2.1167(19) 3_445
O22 C221 1.264(5) .
C221 C222 1.500(3) .
C221 H22A 0.9700 .
C221 H22B 0.9700 .
C222 H22C 0.9600 .
C222 H22D 0.9600 .
C222 H22E 0.9600 .
O23 C231 1.035(5) .
C231 C232 1.462(4) .
C231 H23A 0.9700 .
C231 H23B 0.9700 .
C232 H23C 0.9600 .
C232 H23D 0.9600 .
C232 H23E 0.9600 .
C31 C36 1.385(4) .
C31 C32 1.397(4) .
C32 C33 1.359(4) .
C32 H32 0.9300 .
C33 C34 1.362(4) .
C33 H33 0.9300 .
C34 C35 1.385(4) .
C34 P31 1.800(3) .
C35 C36 1.356(4) .
C35 H35 0.9300 .
C36 H36 0.9300 .
P31 O31 1.432(2) .
P31 O32 1.492(3) .
P31 O33 1.534(3) .
O31 Co2 1.972(2) .
O32 C321 1.379(5) .
C321 C322 1.401(6) .
C321 H32A 0.9700 .
C321 H32B 0.9700 .
C322 H32C 0.9600 .
C322 H32D 0.9600 .
C322 H32E 0.9600 .
O33 C331 1.309(4) .
C331 C332 1.453(4) .
C331 H33A 0.9700 .
C331 H33B 0.9700 .
C332 H33C 0.9600 .
C332 H33D 0.9600 .
C332 H33E 0.9600 .
C41 C42 1.366(4) .
C41 C46 1.425(4) .
C42 C43 1.339(4) .
C42 H42 0.9300 .
C43 C44 1.394(4) .
C43 H43 0.9300 .
C44 C45 1.396(4) .
C44 P41 1.759(3) .
C45 C46 1.345(4) .
C45 H45 0.9300 .
C46 H46 0.9300 .
P41 O41 1.435(2) .
P41 O43 1.495(3) .
P41 O42 1.506(3) .
O41 Co1 2.0977(19) 1_545
O42 C421 1.227(5) .
C421 C422 1.500(5) .
C421 H42A 0.9700 .
C421 H42B 0.9700 .
C422 H42C 0.9600 .
C422 H42D 0.9600 .
C422 H42E 0.9600 .
O43 C431 1.023(5) .
C431 C432 1.340(6) .
C431 H43A 0.9700 .
C431 H43B 0.9700 .
C432 H43C 0.9600 .
C432 H43D 0.9600 .
C432 H43E 0.9600 .
C2 C51 1.548(3) .
C2 C51 1.548(3) 2_657
C2 C61 1.580(4) 2_657
C2 C61 1.580(4) .
C51 C52 1.392(4) .
C51 C56 1.395(4) .
C52 C53 1.371(4) .
C52 H52 0.9300 .
C53 C54 1.360(4) .
C53 H53 0.9300 .
C54 C55 1.365(4) .
C54 P51 1.766(3) .
C55 C56 1.367(4) .
C55 H55 0.9300 .
C56 H56 0.9300 .
P51 O51 1.433(2) .
P51 O52 1.491(3) .
P51 O53 1.557(3) .
P51 C521 2.249(4) .
O52 C521 1.123(6) .
C521 C522 1.495(4) .
C521 H52A 0.9700 .
C521 H52B 0.9700 .
C522 H52C 0.9600 .
C522 H52D 0.9600 .
C522 H52E 0.9600 .
O53 C531 1.123(5) .
C531 C532 1.479(4) .
C531 H53A 0.9700 .
C531 H53B 0.9700 .
C532 H53C 0.9600 .
C532 H53D 0.9600 .
C532 H53E 0.9600 .
C61 C62 1.406(4) .
C61 C66 1.425(4) .
C62 C63 1.308(4) .
C62 H62 0.9300 .
C63 C64 1.423(5) .
C63 H63 0.9300 .
C64 C65 1.383(5) .
C64 P61 1.675(4) .
C65 C66 1.384(5) .
C65 H65 0.9300 .
C66 H66 0.9300 .
P61 O61 1.437(3) .
P61 O63 1.484(3) .
P61 O62 1.561(3) .
O61 Co3 1.965(3) .
O62 C621 1.348(6) .
C621 C622 1.436(7) .
C621 H62A 0.9700 .
C621 H62B 0.9700 .
C622 H62C 0.9600 .
C622 H62D 0.9600 .
C622 H62E 0.9600 .
O63 C631 1.141(4) .
C631 C632 1.458(4) .
C631 H63A 0.9700 .
C631 H63B 0.9700 .
C632 H63C 0.9600 .
C632 H63D 0.9600 .
C632 H63E 0.9600 .
Co2 Br3 2.3804(7) .
Co2 Br2 2.3953(7) .
Co2 Br1 2.4040(6) .
Co3 Br6 2.3686(8) .
Co3 Br5 2.3750(8) .
Co3 Br4 2.3989(7) .

loop_
_geom_hbond_atom_site_label_D
_geom_hbond_atom_site_label_H
_geom_hbond_atom_site_label_A
_geom_hbond_distance_DH
_geom_hbond_distance_HA
_geom_hbond_distance_DA
_geom_hbond_angle_DHA
_geom_hbond_site_symmetry_A
O1W H1W1 Br2 0.84 2.67 3.2661(19) 128.8 4_556
O1W H2W1 Br1 0.82 2.82 3.3742(19) 126.1 4_556
O2W H1W2 Br4 0.84 2.65 3.3111(18) 136.8 3_545
O2W H2W2 Br5 0.83 2.75 3.252(2) 120.7 3_545
